data_7702438
loop_
_publ_author_name
'Cecconi, Franco'
'Ghilardi, Carlo A.'
'Lorenzo Luis, Pablo A.'
'Midollini, Stefano'
'Orlandini, Annabella'
'Dakternieks, Dainis'
'Duthie, Andrew'
'Dominguez, Sixto'
'Berti, Elisabetta'
'Vacca, Alberto'

_publ_section_title
;
 Complexes of the tripodal nitrilotrimethylenetrisphosphonic (H6L) and
 P,P&#x2032;,P&#x200A;&#x2033;-triphenylnitrilotrimethylenetrisphosphinic
 (H3L\%) acids with the copper(II) ion. Synthesis and characterization of
 [Hpy][Cu(H3L)(H2O)] and [Cu(HL\%)(py)]2&#x00B7;2Me2CO&#x2020;
;
_journal_issue 2
_journal_name_full 'Journal of the Chemical Society, Dalton Transactions'
_journal_page_first 211
_journal_paper_doi 10.1039/b004576o
_journal_year 2001
_chemical_formula_sum 'C58 H66 Cu2 N4 O14 P6'
_chemical_formula_weight 1356.05
_chemical_name_systematic
;
 bis(nitrilo-tris(methylenephenylphosphinate)copper(II)Pyridine),
 bis-acetone
;
_space_group_IT_number 2
_space_group_name_Hall '-P 1'
_space_group_name_H-M_alt 'P -1'
_symmetry_cell_setting triclinic
_symmetry_space_group_name_H-M 'P -1'
_atom_sites_solution_hydrogens geom
_atom_sites_solution_primary direct
_atom_sites_solution_secondary difmap
_audit_creation_method SHELXL
_cell_angle_alpha 63.75(4)
_cell_angle_beta 85.75(4)
_cell_angle_gamma 65.04(4)
_cell_formula_units_Z 1
_cell_length_a 11.162(5)
_cell_length_b 12.414(9)
_cell_length_c 13.967(6)
_cell_measurement_temperature 293(2)
_cell_volume 1558.5(17)
_computing_molecular_graphics 'ORTEP (Johnson, 1976; Zsolnai, 1994)'
_computing_structure_refinement 'SHELXL-93 (Sheldrick, 1993)'
_computing_structure_solution SIR-92
_diffrn_ambient_temperature 293(2)
_diffrn_measurement_device 'enraf nonius cad4'
_diffrn_measurement_method omega-2theta
_diffrn_radiation_monochromator graphite
_diffrn_radiation_source 'fine-focus sealed tube'
_diffrn_radiation_type MoK\a
_diffrn_radiation_wavelength 0.71070
_diffrn_reflns_av_R_equivalents 0.0000
_diffrn_reflns_av_sigmaI/netI 0.2385
_diffrn_reflns_limit_h_max 10
_diffrn_reflns_limit_h_min -10
_diffrn_reflns_limit_k_max 11
_diffrn_reflns_limit_k_min -10
_diffrn_reflns_limit_l_max 13
_diffrn_reflns_limit_l_min 0
_diffrn_reflns_number 2905
_diffrn_reflns_theta_max 19.98
_diffrn_reflns_theta_min 2.78
_diffrn_standards_interval_time 120
_diffrn_standards_number 3
_exptl_absorpt_coefficient_mu 0.902
_exptl_crystal_colour 'pale blue'
_exptl_crystal_density_diffrn 1.445
_exptl_crystal_description prismatic
_exptl_crystal_F_000 702
_exptl_crystal_size_max 0.35
_exptl_crystal_size_min 0.20
_refine_diff_density_max 0.516
_refine_diff_density_min -0.385
_refine_diff_density_rms 0.094
_refine_ls_extinction_method none
_refine_ls_goodness_of_fit_all 0.963
_refine_ls_goodness_of_fit_obs 1.068
_refine_ls_matrix_type full
_refine_ls_number_parameters 183
_refine_ls_number_reflns 2905
_refine_ls_number_restraints 0
_refine_ls_restrained_S_all 0.963
_refine_ls_restrained_S_obs 1.068
_refine_ls_R_factor_all 0.2027
_refine_ls_R_factor_obs 0.0686
_refine_ls_shift/esd_max .634
_refine_ls_shift/esd_mean 0.219
_refine_ls_structure_factor_coef Fsqd
_refine_ls_weighting_details 'w=1/[\s^2^(Fo^2^)+(0.0878P)^2^+0.0000P] where P=(Fo^2^+2Fc^2^)/3'
_refine_ls_weighting_scheme calc
_refine_ls_wR_factor_all 0.1899
_refine_ls_wR_factor_obs 0.1435
_reflns_number_observed 1425
_reflns_number_total 2905
_reflns_observed_criterion >2sigma(I)
_cod_data_source_file b004576o.txt
_cod_data_source_block Copperdimer
_cod_depositor_comments
;
The following automatic conversions were performed:

data item '_refine_ls_weighting_scheme' value 'calc
w=1/[\s^2^(Fo^2^)+(0.0878P)^2^+0.0000P] where P=(Fo^2^+2Fc^2^)/3' was
changed to 'calc'. A new data item '_refine_ls_weighting_details' was
created with the value set to
'w=1/[\s^2^(Fo^2^)+(0.0878P)^2^+0.0000P] where P=(Fo^2^+2Fc^2^)/3'.

Automatic conversion script
Id: cif_fix_values 6909 2019-04-08 15:41:33Z antanas 
;
_cod_original_cell_volume 1558.5(15)
_cod_original_sg_symbol_H-M P-1
_cod_database_code 7702438

loop_
_symmetry_equiv_pos_as_xyz
'x, y, z'
'-x, -y, -z'

loop_
_atom_site_aniso_label
_atom_site_aniso_U_11
_atom_site_aniso_U_22
_atom_site_aniso_U_33
_atom_site_aniso_U_23
_atom_site_aniso_U_13
_atom_site_aniso_U_12
Cu1 0.0442(12) 0.0259(10) 0.0364(12) -0.0136(9) 0.0014(9) -0.0105(8)
P1 0.037(2) 0.032(2) 0.040(3) -0.016(2) 0.005(2) -0.013(2)
P2 0.052(3) 0.039(2) 0.043(3) -0.022(2) 0.002(2) -0.020(2)
P3 0.044(3) 0.046(3) 0.064(3) -0.028(3) 0.008(2) -0.013(2)
O1 0.049(6) 0.027(5) 0.045(6) -0.011(5) -0.003(5) -0.011(5)
O2 0.053(6) 0.058(6) 0.054(6) -0.035(5) 0.026(5) -0.034(5)
O3 0.050(6) 0.026(5) 0.046(7) -0.017(5) -0.001(5) -0.009(5)
O4 0.089(8) 0.094(8) 0.040(6) -0.051(6) 0.032(6) -0.058(6)
O5 0.048(6) 0.040(6) 0.055(7) -0.011(6) -0.004(5) -0.009(5)
O6 0.070(7) 0.082(8) 0.075(8) -0.054(7) 0.021(6) -0.030(6)

loop_
_atom_site_label
_atom_site_type_symbol
_atom_site_fract_x
_atom_site_fract_y
_atom_site_fract_z
_atom_site_U_iso_or_equiv
_atom_site_thermal_displace_type
_atom_site_occupancy
_atom_site_calc_flag
_atom_site_refinement_flags
Cu1 Cu 0.7090(2) 0.8532(2) 0.92677(14) 0.0374(6) Uani 1 d .
P1 P 0.6048(4) 1.1000(3) 0.9570(3) 0.0369(10) Uani 1 d .
P2 P 0.6158(4) 0.8549(4) 0.7292(3) 0.0434(11) Uani 1 d .
P3 P 0.8735(4) 0.9568(4) 0.7359(4) 0.0533(12) Uani 1 d .
O1 O 0.7123(8) 0.9586(7) 0.9984(7) 0.044(3) Uani 1 d .
O2 O 0.5012(8) 1.1302(8) 1.0266(7) 0.048(3) Uani 1 d .
O3 O 0.6933(8) 0.7664(7) 0.8417(7) 0.043(3) Uani 1 d .
O4 O 0.6968(10) 0.8566(9) 0.6370(7) 0.060(3) Uani 1 d .
O5 O 0.9126(8) 0.8536(8) 0.8483(8) 0.055(3) Uani 1 d .
O6 O 0.8694(9) 0.9176(10) 0.6447(8) 0.070(3) Uani 1 d .
N1 N 0.6112(10) 1.0353(9) 0.7891(8) 0.032(3) Uiso 1 d .
C1 C 0.5240(12) 1.1343(12) 0.8286(10) 0.039(4) Uiso 1 d .
H11 H 0.4391(12) 1.1295(12) 0.8395(10) 0.047 Uiso 1 calc R
H12 H 0.5066(12) 1.2238(12) 0.7745(10) 0.047 Uiso 1 calc R
C2 C 0.5339(12) 1.0191(11) 0.7234(10) 0.037(4) Uiso 1 d .
H21 H 0.5196(12) 1.0863(11) 0.6493(10) 0.045 Uiso 1 calc R
H22 H 0.4473(12) 1.0325(11) 0.7476(10) 0.045 Uiso 1 calc R
C3 C 0.7089(12) 1.0888(12) 0.7255(11) 0.048(4) Uiso 1 d .
H31 H 0.7200(12) 1.1449(12) 0.7519(11) 0.057 Uiso 1 calc R
H32 H 0.6706(12) 1.1441(12) 0.6502(11) 0.057 Uiso 1 calc R
N2 N 0.8047(10) 0.6804(10) 1.0561(8) 0.041(3) Uiso 1 d .
C4 C 0.8312(14) 0.6705(14) 1.1496(12) 0.058(4) Uiso 1 d .
H4 H 0.8040(14) 0.7483(14) 1.1565(12) 0.070 Uiso 1 calc R
C5 C 0.8987(14) 0.5483(15) 1.2397(13) 0.073(5) Uiso 1 d .
H5 H 0.9106(14) 0.5449(15) 1.3063(13) 0.088 Uiso 1 calc R
C6 C 0.9459(15) 0.4365(16) 1.2295(13) 0.072(5) Uiso 1 d .
H6 H 0.9938(15) 0.3543(16) 1.2883(13) 0.087 Uiso 1 calc R
C7 C 0.9245(15) 0.4440(16) 1.1376(13) 0.077(5) Uiso 1 d .
H7 H 0.9613(15) 0.3660(16) 1.1302(13) 0.093 Uiso 1 calc R
C8 C 0.8469(15) 0.5661(15) 1.0465(13) 0.074(5) Uiso 1 d .
H8 H 0.8256(15) 0.5678(15) 0.9825(13) 0.089 Uiso 1 calc R
C2,1 C 0.8232(8) 1.1545(7) 0.9394(7) 0.054(4) Uiso 1 d G
H2,1 H 0.8736(8) 1.0654(7) 0.9554(7) 0.065 Uiso 1 calc R
C3,1 C 0.8863(7) 1.2349(10) 0.9259(8) 0.079(5) Uiso 1 d G
H3,1 H 0.9789(7) 1.1995(14) 0.9328(12) 0.095 Uiso 1 calc R
C4,1 C 0.8110(10) 1.3680(10) 0.9020(8) 0.083(5) Uiso 1 d G
H4,1 H 0.8532(14) 1.4218(13) 0.8929(12) 0.099 Uiso 1 calc R
C5,1 C 0.6726(10) 1.4209(7) 0.8916(8) 0.097(6) Uiso 1 d G
H5,1 H 0.6222(14) 1.5100(8) 0.8756(12) 0.117 Uiso 1 calc R
C6,1 C 0.6095(7) 1.3406(9) 0.9051(8) 0.084(5) Uiso 1 d G
H6,1 H 0.5169(7) 1.3760(13) 0.8981(12) 0.101 Uiso 1 calc R
C1,1 C 0.6848(8) 1.2074(8) 0.9290(7) 0.031(3) Uiso 1 d G
C2,2 C 0.4230(10) 0.7661(10) 0.8045(7) 0.071(5) Uiso 1 d G
H2,2 H 0.4489(10) 0.7550(10) 0.8713(7) 0.086 Uiso 1 calc R
C3,2 C 0.3198(10) 0.7368(10) 0.7919(8) 0.084(5) Uiso 1 d G
H3,2 H 0.2766(14) 0.7060(14) 0.8502(11) 0.101 Uiso 1 calc R
C4,2 C 0.2811(9) 0.7534(11) 0.6920(11) 0.102(6) Uiso 1 d G
H4,2 H 0.2120(12) 0.7338(15) 0.6836(15) 0.122 Uiso 1 calc R
C5,2 C 0.3457(12) 0.7994(12) 0.6048(8) 0.126(7) Uiso 1 d G
H5,2 H 0.3198(17) 0.8106(17) 0.5380(9) 0.152 Uiso 1 calc R
C6,2 C 0.4489(11) 0.8288(10) 0.6174(7) 0.099(6) Uiso 1 d G
H6,2 H 0.4921(15) 0.8595(14) 0.5590(9) 0.119 Uiso 1 calc R
C1,2 C 0.4876(8) 0.8121(9) 0.7172(9) 0.049(4) Uiso 1 d G
C2,3 C 1.0485(10) 1.0340(9) 0.7777(6) 0.077(5) Uiso 1 d G
H2,3 H 1.0369(10) 0.9905(9) 0.8491(6) 0.092 Uiso 1 calc R
C3,3 C 1.1339(9) 1.0950(10) 0.7529(8) 0.084(5) Uiso 1 d G
H3,3 H 1.1794(13) 1.0924(15) 0.8076(10) 0.100 Uiso 1 calc R
C4,3 C 1.1512(9) 1.1601(9) 0.6462(9) 0.082(5) Uiso 1 d G
H4,3 H 1.2083(12) 1.2009(13) 0.6296(13) 0.098 Uiso 1 calc R
C5,3 C 1.0831(10) 1.1640(9) 0.5645(6) 0.079(5) Uiso 1 d G
H5,3 H 1.0946(14) 1.2075(13) 0.4931(7) 0.095 Uiso 1 calc R
C6,3 C 0.9977(9) 1.1029(10) 0.5894(7) 0.073(5) Uiso 1 d G
H6,3 H 0.9521(13) 1.1055(14) 0.5347(9) 0.088 Uiso 1 calc R
C1,3 C 0.9804(8) 1.0379(9) 0.6960(8) 0.052(4) Uiso 1 d G
O7 O 0.3643(20) 0.3680(20) 0.5535(17) 0.193(8) Uiso 1 d .
C9 C 0.2876(45) 0.4708(45) 0.4731(37) 0.241(18) Uiso 1 d .
C10 C 0.2110(35) 0.4469(33) 0.4069(29) 0.238(15) Uiso 1 d .
C11 C 0.3248(47) 0.5636(50) 0.4104(40) 0.343(26) Uiso 1 d .

loop_
_atom_type_symbol
_atom_type_description
_atom_type_scat_dispersion_real
_atom_type_scat_dispersion_imag
_atom_type_scat_source
C C 0.0033 0.0016 'International Tables Vol C Tables 4.2.6.8 and 6.1.1.4'
H H 0.0000 0.0000 'International Tables Vol C Tables 4.2.6.8 and 6.1.1.4'
N N 0.0061 0.0033 'International Tables Vol C Tables 4.2.6.8 and 6.1.1.4'
O O 0.0106 0.0060 'International Tables Vol C Tables 4.2.6.8 and 6.1.1.4'
P P 0.1023 0.0942 'International Tables Vol C Tables 4.2.6.8 and 6.1.1.4'
Cu Cu 0.3201 1.2651 'International Tables Vol C Tables 4.2.6.8 and 6.1.1.4'

loop_
_geom_angle_atom_site_label_1
_geom_angle_atom_site_label_2
_geom_angle_atom_site_label_3
_geom_angle
_geom_angle_site_symmetry_1
_geom_angle_site_symmetry_3
O3 Cu1 O1 173.8(4) . .
O3 Cu1 N2 92.9(4) . .
O1 Cu1 N2 93.2(4) . .
O3 Cu1 N1 87.0(4) . .
O1 Cu1 N1 86.9(4) . .
N2 Cu1 N1 178.9(4) . .
O3 Cu1 O2 87.0(3) . 2_677
O1 Cu1 O2 92.0(3) . 2_677
N2 Cu1 O2 93.4(4) . 2_677
N1 Cu1 O2 87.7(3) . 2_677
O3 Cu1 O5 87.6(3) . .
O1 Cu1 O5 92.6(3) . .
N2 Cu1 O5 94.2(4) . .
N1 Cu1 O5 84.8(3) . .
O2 Cu1 O5 170.9(3) 2_677 .
O2 P1 O1 118.1(5) . .
O2 P1 C1,1 107.8(5) . .
O1 P1 C1,1 107.9(5) . .
O2 P1 C1 109.4(5) . .
O1 P1 C1 104.0(5) . .
C1,1 P1 C1 109.4(5) . .
O4 P2 O3 116.1(5) . .
O4 P2 C1,2 109.2(5) . .
O3 P2 C1,2 110.0(5) . .
O4 P2 C2 111.1(6) . .
O3 P2 C2 103.6(5) . .
C1,2 P2 C2 106.3(5) . .
O5 P3 O6 119.4(6) . .
O5 P3 C1,3 111.8(5) . .
O6 P3 C1,3 103.7(5) . .
O5 P3 C3 108.0(6) . .
O6 P3 C3 108.3(6) . .
C1,3 P3 C3 104.6(5) . .
P1 O1 Cu1 117.7(5) . .
P1 O2 Cu1 147.3(5) . 2_677
P2 O3 Cu1 118.1(4) . .
P3 O5 Cu1 108.0(5) . .
C2 N1 C1 111.6(9) . .
C2 N1 C3 111.4(10) . .
C1 N1 C3 106.4(9) . .
C2 N1 Cu1 108.9(7) . .
C1 N1 Cu1 106.2(7) . .
C3 N1 Cu1 112.2(7) . .
N1 C1 P1 111.1(8) . .
N1 C2 P2 111.7(8) . .
N1 C3 P3 113.4(8) . .
C4 N2 C8 118.1(12) . .
C4 N2 Cu1 123.5(10) . .
C8 N2 Cu1 118.4(10) . .
N2 C4 C5 122.7(14) . .
C6 C5 C4 119.4(16) . .
C7 C6 C5 118.9(17) . .
C6 C7 C8 122.9(17) . .
N2 C8 C7 117.5(15) . .
C3,1 C2,1 C1,1 120.0 . .
C2,1 C3,1 C4,1 120.0 . .
C5,1 C4,1 C3,1 120.0 . .
C4,1 C5,1 C6,1 120.0 . .
C1,1 C6,1 C5,1 120.0 . .
C6,1 C1,1 C2,1 120.0 . .
C6,1 C1,1 P1 120.2(5) . .
C2,1 C1,1 P1 119.6(5) . .
C3,2 C2,2 C1,2 120.0 . .
C4,2 C3,2 C2,2 120.0 . .
C3,2 C4,2 C5,2 120.0 . .
C4,2 C5,2 C6,2 120.0 . .
C1,2 C6,2 C5,2 120.0 . .
C6,2 C1,2 C2,2 120.0 . .
C6,2 C1,2 P2 118.7(7) . .
C2,2 C1,2 P2 121.2(7) . .
C3,3 C2,3 C1,3 120.0 . .
C4,3 C3,3 C2,3 120.0 . .
C3,3 C4,3 C5,3 120.0 . .
C4,3 C5,3 C6,3 120.0 . .
C1,3 C6,3 C5,3 120.0 . .
C6,3 C1,3 C2,3 120.0 . .
C6,3 C1,3 P3 123.4(6) . .
C2,3 C1,3 P3 116.7(7) . .
O7 C9 C11 121.4(50) . .
O7 C9 C10 115.0(41) . .
C11 C9 C10 110.3(45) . .

loop_
_geom_bond_atom_site_label_1
_geom_bond_atom_site_label_2
_geom_bond_distance
_geom_bond_site_symmetry_2
Cu1 O3 1.982(8) .
Cu1 O1 1.979(8) .
Cu1 N2 1.983(10) .
Cu1 N1 2.093(10) .
Cu1 O2 2.336(9) 2_677
Cu1 O5 2.450(9) .
P1 O2 1.487(8) .
P1 O1 1.511(8) .
P1 C1,1 1.795(7) .
P1 C1 1.858(12) .
P2 O4 1.516(9) .
P2 O3 1.515(9) .
P2 C1,2 1.765(8) .
P2 C2 1.813(11) .
P3 O5 1.466(9) .
P3 O6 1.562(10) .
P3 C1,3 1.779(8) .
P3 C3 1.836(12) .
O2 Cu1 2.336(8) 2_677
N1 C2 1.434(14) .
N1 C1 1.508(14) .
N1 C3 1.538(14) .
N2 C4 1.30(2) .
N2 C8 1.36(2) .
C4 C5 1.39(2) .
C5 C6 1.33(2) .
C6 C7 1.28(2) .
C7 C8 1.42(2) .
C2,1 C3,1 1.39 .
C2,1 C1,1 1.39 .
C3,1 C4,1 1.39 .
C4,1 C5,1 1.39 .
C5,1 C6,1 1.39 .
C6,1 C1,1 1.39 .
C2,2 C3,2 1.39 .
C2,2 C1,2 1.39 .
C3,2 C4,2 1.39 .
C4,2 C5,2 1.39 .
C5,2 C6,2 1.39 .
C6,2 C1,2 1.39 .
C2,3 C3,3 1.39 .
C2,3 C1,3 1.39 .
C3,3 C4,3 1.39 .
C4,3 C5,3 1.39 .
C5,3 C6,3 1.39 .
C6,3 C1,3 1.39 .
O7 C9 1.26(4) .
C9 C11 1.31(5) .
C9 C10 1.50(5) .
